data_2228428
loop_
_publ_author_name
'Han, Meng Ting'
'Zhang, Yuan'

_publ_section_title
;
 4,4'-(1,3,4-Oxadiazole-2,5-diyl)dipyridinium dibromide monohydrate
;
_journal_issue 12
_journal_name_full 'Acta Crystallographica Section E'
_journal_page_first o3212
_journal_paper_doi 10.1107/S1600536810046878
_journal_volume 66
_journal_year 2010
_chemical_formula_iupac 'C12 H10 N4 O +, 2Br -, H2 O'
_chemical_formula_moiety 'C12 H10 N4 O +, 2(Br -), H2 O'
_chemical_formula_sum 'C12 H12 Br2 N4 O2'
_chemical_formula_weight 404.08
_chemical_name_systematic
;
4,4'-(1,3,4-Oxadiazole-2,5-diyl)dipyridinium dibromide monohydrate
;
_space_group_IT_number 14
_symmetry_cell_setting monoclinic
_symmetry_space_group_name_Hall '-P 2yn'
_symmetry_space_group_name_H-M 'P 1 21/n 1'
_atom_sites_solution_hydrogens geom
_atom_sites_solution_primary direct
_atom_sites_solution_secondary difmap
_audit_creation_method SHELXL-97
_cell_angle_alpha 90.00
_cell_angle_beta 95.42(3)
_cell_angle_gamma 90.00
_cell_formula_units_Z 4
_cell_length_a 5.2917(11)
_cell_length_b 17.531(4)
_cell_length_c 15.909(3)
_cell_measurement_reflns_used 3351
_cell_measurement_temperature 293(2)
_cell_measurement_theta_max 27.480
_cell_measurement_theta_min 2.5621
_cell_volume 1469.3(5)
_computing_cell_refinement 'CrystalClear (Rigaku, 2005)'
_computing_data_collection 'CrystalClear (Rigaku, 2005)'
_computing_data_reduction 'CrystalClear (Rigaku, 2005)'
_computing_molecular_graphics 'SHELXTL (Sheldrick, 2008)'
_computing_publication_material 'SHELXTL (Sheldrick, 2008)'
_computing_structure_refinement 'SHELXL97 (Sheldrick, 2008)'
_computing_structure_solution 'SHELXS97 (Sheldrick, 2008)'
_diffrn_ambient_temperature 293(2)
_diffrn_detector_area_resol_mean 13.6612
_diffrn_measured_fraction_theta_full 0.996
_diffrn_measured_fraction_theta_max 0.996
_diffrn_measurement_device_type 'Rigaku Mercury2'
_diffrn_measurement_method CCD_Profile_fitting
_diffrn_radiation_monochromator graphite
_diffrn_radiation_source 'fine-focus sealed tube'
_diffrn_radiation_type MoK\a
_diffrn_radiation_wavelength 0.71073
_diffrn_reflns_av_R_equivalents 0.1237
_diffrn_reflns_av_sigmaI/netI 0.1089
_diffrn_reflns_limit_h_max 6
_diffrn_reflns_limit_h_min -6
_diffrn_reflns_limit_k_max 22
_diffrn_reflns_limit_k_min -22
_diffrn_reflns_limit_l_max 20
_diffrn_reflns_limit_l_min -20
_diffrn_reflns_number 14787
_diffrn_reflns_theta_full 27.48
_diffrn_reflns_theta_max 27.48
_diffrn_reflns_theta_min 3.47
_exptl_absorpt_coefficient_mu 5.524
_exptl_absorpt_correction_T_max 1.0000
_exptl_absorpt_correction_T_min 0.8634
_exptl_absorpt_correction_type multi-scan
_exptl_absorpt_process_details '(CrystalClear; Rigaku, 2005)'
_exptl_crystal_colour Colorless
_exptl_crystal_density_diffrn 1.827
_exptl_crystal_density_method 'not measured'
_exptl_crystal_description Prism
_exptl_crystal_F_000 792
_exptl_crystal_size_max 0.2000
_exptl_crystal_size_mid 0.2000
_exptl_crystal_size_min 0.2000
_refine_diff_density_max 0.500
_refine_diff_density_min -0.560
_refine_ls_extinction_coef 0.0179(12)
_refine_ls_extinction_expression Fc^*^=kFc[1+0.001xFc^2^\l^3^/sin(2\q)]^-1/4^
_refine_ls_extinction_method SHELXL
_refine_ls_goodness_of_fit_ref 1.055
_refine_ls_hydrogen_treatment constr
_refine_ls_matrix_type full
_refine_ls_number_parameters 182
_refine_ls_number_reflns 3351
_refine_ls_number_restraints 4
_refine_ls_restrained_S_all 1.620
_refine_ls_R_factor_all 0.1122
_refine_ls_R_factor_gt 0.0608
_refine_ls_shift/su_max 0.000
_refine_ls_shift/su_mean 0.000
_refine_ls_structure_factor_coef Fsqd
_refine_ls_weighting_details 'calc w=1/[\s^2^(Fo^2^)+(0.0181P)^2^+0.7564P] where P=(Fo^2^+2Fc^2^)/3'
_refine_ls_weighting_scheme calc
_refine_ls_wR_factor_gt 0.0960
_refine_ls_wR_factor_ref 0.1105
_reflns_number_gt 2057
_reflns_number_total 3351
_reflns_threshold_expression >2sigma(I)
_cod_data_source_file jh2222.cif
_cod_data_source_block I
_cod_original_sg_symbol_H-M 'P 21/n'
_cod_database_code 2228428
_cod_database_fobs_code 2228428

loop_
_symmetry_equiv_pos_as_xyz
'x, y, z'
'-x+1/2, y+1/2, -z+1/2'
'-x, -y, -z'
'x-1/2, -y-1/2, z-1/2'

loop_
_atom_site_type_symbol
_atom_site_label
_atom_site_fract_x
_atom_site_fract_y
_atom_site_fract_z
_atom_site_U_iso_or_equiv
_atom_site_adp_type
_atom_site_calc_flag
_atom_site_refinement_flags
_atom_site_occupancy
_atom_site_disorder_assembly
_atom_site_disorder_group
Br Br1 0.18714(17) 0.55914(5) 0.63099(6) 0.0437(3) Uani d . 1 . .
O O1 0.0187(10) 0.3400(3) 0.9429(3) 0.0319(13) Uani d . 1 . .
C C12 0.1428(16) 0.5397(5) 0.8894(5) 0.037(2) Uani d . 1 . .
H H12A 0.2942 0.5478 0.9229 0.044 Uiso calc R 1 . .
N N1 0.0017(14) 0.0806(4) 1.0711(5) 0.043(2) Uani d . 1 . .
H H1A -0.0375 0.0360 1.0885 0.051 Uiso calc R 1 . .
N N3 0.3649(13) 0.4071(4) 0.9798(5) 0.0391(18) Uani d . 1 . .
C C7 0.1437(15) 0.4071(5) 0.9364(5) 0.031(2) Uani d . 1 . .
N N2 0.3954(13) 0.3359(4) 1.0176(5) 0.0390(18) Uani d . 1 . .
C C2 -0.0995(16) 0.1868(4) 0.9865(6) 0.039(2) Uani d . 1 . .
H H2B -0.2092 0.2117 0.9463 0.047 Uiso calc R 1 . .
N N4 -0.1899(14) 0.5864(4) 0.7948(5) 0.0413(19) Uani d . 1 . .
H H4A -0.2572 0.6235 0.7653 0.050 Uiso calc R 1 . .
C C4 0.2829(16) 0.1829(5) 1.0785(5) 0.038(2) Uani d . 1 . .
H H4B 0.4331 0.2056 1.1010 0.045 Uiso calc R 1 . .
C C6 0.1883(15) 0.2988(4) 0.9944(5) 0.033(2) Uani d . 1 . .
C C9 -0.2029(15) 0.4591(5) 0.8382(6) 0.039(2) Uani d . 1 . .
H H9A -0.2838 0.4119 0.8365 0.046 Uiso calc R 1 . .
C C1 -0.1564(16) 0.1146(5) 1.0141(6) 0.040(2) Uani d . 1 . .
H H1B -0.3048 0.0903 0.9926 0.048 Uiso calc R 1 . .
C C3 0.1220(15) 0.2216(4) 1.0193(5) 0.032(2) Uani d . 1 . .
C C8 0.0254(15) 0.4693(4) 0.8867(5) 0.031(2) Uani d . 1 . .
C C11 0.0294(18) 0.5977(5) 0.8412(6) 0.043(2) Uani d . 1 . .
H H11A 0.1069 0.6453 0.8411 0.052 Uiso calc R 1 . .
C C10 -0.3083(17) 0.5193(5) 0.7925(6) 0.042(2) Uani d . 1 . .
H H10A -0.4624 0.5133 0.7599 0.050 Uiso calc R 1 . .
C C5 0.2213(17) 0.1121(5) 1.1036(6) 0.043(2) Uani d . 1 . .
H H5A 0.3293 0.0856 1.1428 0.051 Uiso calc R 1 . .
Br Br2 0.19209(18) 0.82026(5) 0.74803(7) 0.0527(4) Uani d . 1 . .
O O2 0.6881(12) 0.7150(3) 0.7191(4) 0.0601(19) Uani d D 1 . .
H H2D 0.6726 0.7611 0.7028 0.072 Uiso d RD 1 . .
H H2A 0.5106 0.7367 0.7060 0.072 Uiso d RD 1 . .

loop_
_atom_site_aniso_label
_atom_site_aniso_U_11
_atom_site_aniso_U_22
_atom_site_aniso_U_33
_atom_site_aniso_U_12
_atom_site_aniso_U_13
_atom_site_aniso_U_23
Br1 0.0439(6) 0.0500(6) 0.0366(6) 0.0134(5) 0.0010(4) -0.0015(4)
O1 0.033(3) 0.037(3) 0.026(3) -0.001(3) 0.000(3) 0.001(3)
C12 0.032(5) 0.042(5) 0.036(6) -0.007(4) 0.001(4) 0.000(4)
N1 0.048(5) 0.040(4) 0.041(5) -0.001(4) 0.010(4) 0.005(4)
N3 0.037(4) 0.035(4) 0.043(5) -0.006(4) -0.009(4) 0.004(4)
C7 0.032(5) 0.039(5) 0.022(5) -0.009(4) 0.000(4) -0.003(4)
N2 0.038(4) 0.039(4) 0.038(5) -0.005(4) -0.007(4) 0.004(4)
C2 0.038(5) 0.043(5) 0.034(6) 0.001(4) -0.001(4) -0.002(4)
N4 0.042(5) 0.049(5) 0.033(5) 0.017(4) 0.004(4) 0.006(4)
C4 0.037(5) 0.047(5) 0.029(6) -0.003(4) -0.002(4) 0.000(4)
C6 0.036(5) 0.036(5) 0.026(5) -0.003(4) 0.007(4) 0.001(4)
C9 0.035(5) 0.048(5) 0.033(5) -0.009(5) 0.002(4) -0.004(4)
C1 0.037(5) 0.041(5) 0.043(6) -0.008(4) 0.005(5) -0.006(5)
C3 0.035(5) 0.038(5) 0.026(5) -0.002(4) 0.007(4) -0.003(4)
C8 0.032(5) 0.034(5) 0.027(5) 0.002(4) 0.005(4) 0.005(4)
C11 0.050(6) 0.040(5) 0.042(6) 0.000(5) 0.010(5) 0.003(5)
C10 0.034(5) 0.058(6) 0.033(6) 0.006(5) 0.001(4) -0.007(5)
C5 0.048(6) 0.047(6) 0.034(6) 0.006(5) 0.008(5) 0.005(4)
Br2 0.0432(6) 0.0618(7) 0.0532(8) 0.0114(5) 0.0060(5) 0.0022(5)
O2 0.061(4) 0.046(4) 0.073(5) 0.022(4) 0.002(4) 0.016(4)

loop_
_atom_type_symbol
_atom_type_description
_atom_type_scat_dispersion_real
_atom_type_scat_dispersion_imag
_atom_type_scat_source
C C 0.0033 0.0016 'International Tables Vol C Tables 4.2.6.8 and 6.1.1.4'
H H 0.0000 0.0000 'International Tables Vol C Tables 4.2.6.8 and 6.1.1.4'
N N 0.0061 0.0033 'International Tables Vol C Tables 4.2.6.8 and 6.1.1.4'
O O 0.0106 0.0060 'International Tables Vol C Tables 4.2.6.8 and 6.1.1.4'
Br Br -0.2901 2.4595 'International Tables Vol C Tables 4.2.6.8 and 6.1.1.4'

loop_
_geom_angle_atom_site_label_1
_geom_angle_atom_site_label_2
_geom_angle_atom_site_label_3
_geom_angle_site_symmetry_1
_geom_angle_site_symmetry_3
_geom_angle
_geom_angle_publ_flag
C7 O1 C6 . . 101.9(6) ?
C11 C12 C8 . . 118.1(8) ?
C11 C12 H12A . . 120.9 ?
C8 C12 H12A . . 120.9 ?
C1 N1 C5 . . 123.2(8) ?
C1 N1 H1A . . 118.4 ?
C5 N1 H1A . . 118.4 ?
C7 N3 N2 . . 106.9(6) ?
N3 C7 O1 . . 112.3(7) ?
N3 C7 C8 . . 127.5(7) ?
O1 C7 C8 . . 120.2(7) ?
C6 N2 N3 . . 105.5(7) ?
C3 C2 C1 . . 119.1(9) ?
C3 C2 H2B . . 120.4 ?
C1 C2 H2B . . 120.4 ?
C11 N4 C10 . . 122.0(8) ?
C11 N4 H4A . . 119.0 ?
C10 N4 H4A . . 119.0 ?
C5 C4 C3 . . 120.0(8) ?
C5 C4 H4B . . 120.0 ?
C3 C4 H4B . . 120.0 ?
N2 C6 O1 . . 113.3(7) ?
N2 C6 C3 . . 127.2(8) ?
O1 C6 C3 . . 119.4(7) ?
C10 C9 C8 . . 119.2(8) ?
C10 C9 H9A . . 120.4 ?
C8 C9 H9A . . 120.4 ?
N1 C1 C2 . . 119.4(8) ?
N1 C1 H1B . . 120.3 ?
C2 C1 H1B . . 120.3 ?
C2 C3 C4 . . 119.2(8) ?
C2 C3 C6 . . 121.6(8) ?
C4 C3 C6 . . 119.3(8) ?
C12 C8 C9 . . 120.0(8) ?
C12 C8 C7 . . 118.9(7) ?
C9 C8 C7 . . 121.1(7) ?
N4 C11 C12 . . 120.7(8) ?
N4 C11 H11A . . 119.6 ?
C12 C11 H11A . . 119.6 ?
N4 C10 C9 . . 119.9(8) ?
N4 C10 H10A . . 120.0 ?
C9 C10 H10A . . 120.0 ?
N1 C5 C4 . . 119.2(9) ?
N1 C5 H5A . . 120.4 ?
C4 C5 H5A . . 120.4 ?
H2D O2 H2A . . 61.4 ?

loop_
_geom_bond_atom_site_label_1
_geom_bond_atom_site_label_2
_geom_bond_site_symmetry_2
_geom_bond_distance
_geom_bond_publ_flag
O1 C7 . 1.359(9) ?
O1 C6 . 1.364(9) ?
C12 C11 . 1.376(11) ?
C12 C8 . 1.382(10) ?
C12 H12A . 0.9300 ?
N1 C1 . 1.318(10) ?
N1 C5 . 1.345(11) ?
N1 H1A . 0.8600 ?
N3 C7 . 1.301(10) ?
N3 N2 . 1.388(9) ?
C7 C8 . 1.453(11) ?
N2 C6 . 1.297(10) ?
C2 C3 . 1.379(11) ?
C2 C1 . 1.382(11) ?
C2 H2B . 0.9300 ?
N4 C11 . 1.331(11) ?
N4 C10 . 1.331(10) ?
N4 H4A . 0.8600 ?
C4 C5 . 1.353(11) ?
C4 C3 . 1.386(11) ?
C4 H4B . 0.9300 ?
C6 C3 . 1.463(11) ?
C9 C10 . 1.371(11) ?
C9 C8 . 1.383(11) ?
C9 H9A . 0.9300 ?
C1 H1B . 0.9300 ?
C11 H11A . 0.9300 ?
C10 H10A . 0.9300 ?
C5 H5A . 0.9300 ?
O2 H2D . 0.8501 ?
O2 H2A . 1.0162 ?

loop_
_geom_hbond_atom_site_label_D
_geom_hbond_atom_site_label_H
_geom_hbond_atom_site_label_A
_geom_hbond_site_symmetry_A
_geom_hbond_distance_DH
_geom_hbond_distance_HA
_geom_hbond_distance_DA
_geom_hbond_angle_DHA
O2 H2A Br2 . 1.02 2.38 3.277(6) 147.1
O2 H2A Br2 . 1.02 2.38 3.277(6) 147.1
N1 H1A Br1 4_566 0.86 2.36 3.158(7) 155.4
C12 H12A N3 3_667 0.93 2.40 3.311(11) 167.1
C10 H10A Br1 1_455 0.93 2.75 3.595(9) 151.2
N4 H4A O2 1_455 0.86 1.78 2.608(9) 162.3
C1 H1B Br1 2_446 0.93 2.74 3.597(9) 153.7
C9 H9A Br2 2_446 0.93 2.92 3.719(8) 145.2

loop_
_cod_related_entry_id
_cod_related_entry_database
_cod_related_entry_code
1 ChemSpider 30656369
